data_7014622
loop_
_publ_author_name
'Willans, Charlotte E.'
'French, Sara'
'Anderson, Kirsty M.'
'Barbour, Leonard J.'
'Gertenbach, Jan-Andr\'e'
'Lloyd, Gareth O.'
'Dyer, Robert J.'
'Junk, Peter C.'
'Steed, Jonathan W.'

_publ_section_title
;
 Tripodal imidazole frameworks: Reversible vapour sorption both with
 and without significant structural changes.
;
_journal_issue 3
_journal_name_full 'Dalton transactions (Cambridge, England : 2003)'
_journal_page_first 573
_journal_page_last 582
_journal_paper_doi 10.1039/c0dt01011a
_journal_volume 40
_journal_year 2011
_chemical_formula_sum 'C24 H30 Cl2 Mn N6'
_chemical_formula_weight 528.38
_chemical_name_common 08srv077
_chemical_name_systematic
;
?
;
_space_group_IT_number 14
_symmetry_cell_setting monoclinic
_symmetry_space_group_name_Hall '-P 2ybc'
_symmetry_space_group_name_H-M 'P 1 21/c 1'
_atom_sites_solution_hydrogens geom
_atom_sites_solution_primary direct
_atom_sites_solution_secondary difmap
_audit_creation_method SHELXL-97
_cell_angle_alpha 90.00
_cell_angle_beta 92.544(14)
_cell_angle_gamma 90.00
_cell_formula_units_Z 4
_cell_length_a 12.675(4)
_cell_length_b 20.932(7)
_cell_length_c 9.027(3)
_cell_measurement_temperature 120(2)
_cell_volume 2392.6(14)
_computing_cell_refinement SAINT
_computing_data_collection 'Bruker Software'
_computing_data_reduction SAINT
_computing_molecular_graphics X-Seed
_computing_structure_refinement 'SHELXL-97 (Sheldrick, 1997)'
_computing_structure_solution 'SHELXS-97 (Sheldrick, 1990)'
_diffrn_ambient_temperature 120(2)
_diffrn_measured_fraction_theta_full 0.993
_diffrn_measured_fraction_theta_max 0.993
_diffrn_measurement_device_type 'SMART 1K'
_diffrn_radiation_monochromator graphite
_diffrn_radiation_source 'fine-focus sealed tube'
_diffrn_radiation_type MoK\a
_diffrn_radiation_wavelength 0.71073
_diffrn_reflns_av_R_equivalents 0.1211
_diffrn_reflns_av_sigmaI/netI 0.1521
_diffrn_reflns_limit_h_max 14
_diffrn_reflns_limit_h_min -15
_diffrn_reflns_limit_k_max 23
_diffrn_reflns_limit_k_min -24
_diffrn_reflns_limit_l_max 10
_diffrn_reflns_limit_l_min -10
_diffrn_reflns_number 12562
_diffrn_reflns_theta_full 25.00
_diffrn_reflns_theta_max 25.00
_diffrn_reflns_theta_min 1.61
_exptl_absorpt_coefficient_mu 0.801
_exptl_absorpt_correction_T_max 0.9314
_exptl_absorpt_correction_T_min 0.8499
_exptl_absorpt_correction_type multi-scan
_exptl_absorpt_process_details 'SADABS Blessing, Acta Cryst. A51 (1995) 33-38'
_exptl_crystal_colour colourless
_exptl_crystal_density_diffrn 1.467
_exptl_crystal_density_method 'not measured'
_exptl_crystal_description block
_exptl_crystal_F_000 1100
_exptl_crystal_size_max 0.21
_exptl_crystal_size_mid 0.11
_exptl_crystal_size_min 0.09
_refine_diff_density_max 3.346
_refine_diff_density_min -1.117
_refine_diff_density_rms 0.220
_refine_ls_extinction_coef 0.0046(15)
_refine_ls_extinction_expression Fc^*^=kFc[1+0.001xFc^2^\l^3^/sin(2\q)]^-1/4^
_refine_ls_extinction_method SHELXL
_refine_ls_goodness_of_fit_ref 1.098
_refine_ls_hydrogen_treatment constr
_refine_ls_matrix_type full
_refine_ls_number_parameters 299
_refine_ls_number_reflns 4178
_refine_ls_number_restraints 12
_refine_ls_restrained_S_all 1.097
_refine_ls_R_factor_all 0.1894
_refine_ls_R_factor_gt 0.1509
_refine_ls_shift/su_max 0.000
_refine_ls_shift/su_mean 0.000
_refine_ls_structure_factor_coef Fsqd
_refine_ls_weighting_details 'calc w=1/[\s^2^(Fo^2^)+(0.0625P)^2^+97.8626P] where P=(Fo^2^+2Fc^2^)/3'
_refine_ls_weighting_scheme calc
_refine_ls_wR_factor_gt 0.3500
_refine_ls_wR_factor_ref 0.3696
_reflns_number_gt 2798
_reflns_number_total 4178
_reflns_threshold_expression >2s(I)
_cod_data_source_file C0DT01011A.TXT
_cod_data_source_block 08srv077
_cod_original_sg_symbol_H-M P21/c
_cod_database_code 7014622

loop_
_symmetry_equiv_pos_as_xyz
'x, y, z'
'-x, y+1/2, -z+1/2'
'-x, -y, -z'
'x, -y-1/2, z-1/2'

loop_
_atom_site_label
_atom_site_type_symbol
_atom_site_fract_x
_atom_site_fract_y
_atom_site_fract_z
_atom_site_U_iso_or_equiv
_atom_site_adp_type
_atom_site_occupancy
_atom_site_symmetry_multiplicity
_atom_site_calc_flag
_atom_site_refinement_flags
_atom_site_disorder_assembly
_atom_site_disorder_group
Mn1 Mn 0.74908(15) 0.11299(9) 0.4320(2) 0.0144(6) Uani 1 1 d . . .
Cl1 Cl 0.7376(3) 0.22783(15) 0.3757(4) 0.0258(9) Uani 1 1 d . . .
N1 N 0.7486(8) 0.0891(5) 0.1916(12) 0.019(2) Uani 1 1 d . . .
C1 C 0.7509(10) 0.0311(6) 0.1284(16) 0.018(3) Uani 1 1 d . . .
H1 H 0.7530 -0.0077 0.1832 0.021 Uiso 1 1 calc R . .
Cl2 Cl 0.7572(3) -0.00440(15) 0.4826(4) 0.0214(8) Uani 1 1 d . . .
N2 N 0.7499(8) 0.0334(5) -0.0171(12) 0.015(2) Uani 1 1 d . . .
C2 C 0.7439(11) 0.1300(7) 0.0746(17) 0.024(3) Uani 1 1 d . . .
H2 H 0.7405 0.1752 0.0832 0.029 Uiso 1 1 calc R . .
N3 N 1.1051(9) -0.1289(5) 0.4352(14) 0.024(3) Uani 1 1 d . . .
C3 C 0.7448(11) 0.0975(6) -0.0577(19) 0.027(3) Uani 1 1 d . . .
H3 H 0.7425 0.1149 -0.1550 0.032 Uiso 1 1 calc R . .
N4 N 0.9847(9) -0.1666(6) 0.2759(12) 0.022(3) Uani 1 1 d . . .
C4 C 0.7517(11) -0.0205(6) -0.1257(16) 0.021(3) Uani 1 1 d . . .
H4A H 0.8177 -0.0189 -0.1802 0.025 Uiso 1 1 calc R . .
H4B H 0.6913 -0.0166 -0.1985 0.025 Uiso 1 1 calc R . .
N5 N 0.3874(9) -0.1221(5) 0.4218(13) 0.023(3) Uani 1 1 d . . .
C5 C 0.7450(11) -0.0840(6) -0.0423(15) 0.019(3) Uani 1 1 d . . .
N6 N 0.4953(9) -0.1530(5) 0.2511(12) 0.018(2) Uani 1 1 d U . .
C6 C 0.8406(11) -0.1143(6) 0.0087(17) 0.023(3) Uani 1 1 d . . .
C7 C 0.9435(11) -0.0871(7) -0.0323(17) 0.028(3) Uani 1 1 d . . .
H7A H 0.9985 -0.0996 0.0434 0.033 Uiso 1 1 calc R . .
H7B H 0.9385 -0.0399 -0.0323 0.033 Uiso 1 1 calc R . .
C8 C 0.9766(12) -0.1097(9) -0.1850(17) 0.039(4) Uani 1 1 d . . .
H8A H 1.0447 -0.0905 -0.2068 0.059 Uiso 1 1 calc R . .
H8B H 0.9232 -0.0966 -0.2608 0.059 Uiso 1 1 calc R . .
H8C H 0.9830 -0.1563 -0.1851 0.059 Uiso 1 1 calc R . .
C9 C 0.8336(11) -0.1717(6) 0.0920(15) 0.021(3) Uani 1 1 d . . .
C10 C 0.9372(12) -0.2012(7) 0.1487(17) 0.028(3) Uani 1 1 d . . .
H10A H 0.9247 -0.2461 0.1777 0.034 Uiso 1 1 calc R . .
H10B H 0.9874 -0.2015 0.0677 0.034 Uiso 1 1 calc R . .
C11 C 1.0818(11) -0.1736(7) 0.3339(15) 0.024(3) Uani 1 1 d . . .
H11 H 1.1290 -0.2064 0.3068 0.028 Uiso 1 1 calc R . .
C12 C 1.0145(11) -0.0925(7) 0.4406(16) 0.027(3) Uani 1 1 d . . .
H12 H 1.0071 -0.0562 0.5024 0.032 Uiso 1 1 calc R . .
C13 C 0.9373(13) -0.1155(7) 0.3458(17) 0.032(4) Uani 1 1 d . . .
H13 H 0.8671 -0.1003 0.3308 0.038 Uiso 1 1 calc R . .
C14 C 0.7342(11) -0.1958(7) 0.1258(16) 0.023(3) Uani 1 1 d . . .
C15 C 0.7306(11) -0.2592(6) 0.2145(14) 0.019(3) Uani 1 1 d U . .
H15A H 0.7919 -0.2616 0.2861 0.023 Uiso 1 1 calc R . .
H15B H 0.6653 -0.2609 0.2707 0.023 Uiso 1 1 calc R . .
C16 C 0.7329(12) -0.3155(7) 0.1075(15) 0.024(3) Uani 1 1 d . . .
H16A H 0.7307 -0.3556 0.1633 0.037 Uiso 1 1 calc R . .
H16B H 0.7978 -0.3138 0.0526 0.037 Uiso 1 1 calc R . .
H16C H 0.6716 -0.3132 0.0376 0.037 Uiso 1 1 calc R . .
C17 C 0.6410(11) -0.1660(6) 0.0774(17) 0.024(3) Uani 1 1 d . . .
C18 C 0.5335(12) -0.1896(7) 0.1224(17) 0.028(3) Uani 1 1 d . . .
H18A H 0.4819 -0.1852 0.0373 0.033 Uiso 1 1 calc R . .
H18B H 0.5383 -0.2355 0.1486 0.033 Uiso 1 1 calc R . .
C19 C 0.4143(10) -0.1693(6) 0.3354(14) 0.017(3) Uani 1 1 d . . .
H19 H 0.3808 -0.2099 0.3327 0.021 Uiso 1 1 calc R . .
C20 C 0.4518(12) -0.0708(7) 0.3899(16) 0.029(3) Uani 1 1 d . . .
H20 H 0.4492 -0.0298 0.4346 0.035 Uiso 1 1 calc R . .
C21 C 0.5189(12) -0.0885(7) 0.2850(16) 0.028(3) Uani 1 1 d . . .
H21 H 0.5714 -0.0628 0.2426 0.034 Uiso 1 1 calc R . .
C22 C 0.6467(10) -0.1100(6) -0.0103(14) 0.017(3) Uani 1 1 d . . .
C23 C 0.5452(11) -0.0782(6) -0.0732(16) 0.022(3) Uani 1 1 d . . .
H23A H 0.5537 -0.0312 -0.0679 0.027 Uiso 1 1 calc R . .
H23B H 0.4861 -0.0900 -0.0104 0.027 Uiso 1 1 calc R . .
C24 C 0.5164(11) -0.0972(7) -0.2345(16) 0.024(3) Uani 1 1 d . . .
H24A H 0.4517 -0.0751 -0.2685 0.036 Uiso 1 1 calc R . .
H24B H 0.5051 -0.1435 -0.2402 0.036 Uiso 1 1 calc R . .
H24C H 0.5742 -0.0853 -0.2977 0.036 Uiso 1 1 calc R . .

loop_
_atom_site_aniso_label
_atom_site_aniso_U_11
_atom_site_aniso_U_22
_atom_site_aniso_U_33
_atom_site_aniso_U_23
_atom_site_aniso_U_13
_atom_site_aniso_U_12
Mn1 0.0156(10) 0.0104(10) 0.0171(11) 0.0006(7) -0.0005(7) 0.0008(7)
Cl1 0.043(2) 0.0102(16) 0.0247(19) 0.0017(13) 0.0051(15) 0.0000(14)
N1 0.014(6) 0.019(6) 0.024(6) -0.007(5) -0.004(5) -0.004(4)
C1 0.017(7) 0.004(6) 0.033(8) 0.008(5) 0.000(6) -0.003(5)
Cl2 0.0350(19) 0.0137(16) 0.0158(17) 0.0006(12) 0.0044(14) 0.0011(13)
N2 0.019(6) 0.004(5) 0.021(6) 0.003(4) 0.000(5) 0.001(4)
C2 0.018(7) 0.017(7) 0.037(9) 0.008(6) 0.005(6) 0.002(6)
N3 0.013(6) 0.020(6) 0.040(8) 0.000(5) -0.003(5) 0.004(5)
C3 0.020(7) 0.009(7) 0.052(10) 0.011(6) -0.001(6) -0.003(5)
N4 0.020(6) 0.029(7) 0.018(6) -0.003(5) -0.003(5) 0.007(5)
C4 0.028(8) 0.008(6) 0.026(8) -0.006(5) 0.000(6) -0.004(5)
N5 0.030(7) 0.008(6) 0.031(7) 0.000(5) 0.009(5) 0.002(5)
C5 0.020(7) 0.015(7) 0.023(8) -0.001(5) -0.002(6) 0.002(5)
N6 0.022(4) 0.013(4) 0.019(4) -0.004(3) 0.002(3) -0.009(3)
C6 0.019(7) 0.014(7) 0.037(9) -0.001(6) 0.004(6) -0.004(5)
C7 0.018(7) 0.025(8) 0.040(9) 0.000(6) 0.006(6) -0.004(6)
C8 0.021(8) 0.070(13) 0.027(9) -0.007(8) 0.000(7) -0.011(8)
C9 0.026(8) 0.016(7) 0.019(7) 0.001(5) -0.002(6) 0.008(6)
C10 0.026(8) 0.022(8) 0.036(9) -0.003(6) -0.006(6) 0.004(6)
C11 0.020(7) 0.029(8) 0.022(8) -0.001(6) -0.001(6) -0.006(6)
C12 0.025(8) 0.030(8) 0.024(8) -0.009(6) -0.003(6) 0.014(6)
C13 0.037(9) 0.029(9) 0.030(9) -0.003(7) 0.001(7) 0.013(7)
C14 0.022(7) 0.019(7) 0.027(8) 0.002(6) 0.005(6) -0.003(6)
C15 0.024(5) 0.019(5) 0.015(4) 0.000(4) 0.006(4) -0.001(4)
C16 0.038(9) 0.019(7) 0.017(7) -0.004(5) 0.002(6) -0.004(6)
C17 0.023(7) 0.010(7) 0.041(9) -0.002(6) 0.011(6) 0.003(5)
C18 0.028(8) 0.029(8) 0.027(8) -0.004(6) 0.009(6) -0.010(6)
C19 0.015(6) 0.017(7) 0.020(7) 0.003(5) 0.001(5) -0.003(5)
C20 0.039(9) 0.022(8) 0.025(8) -0.003(6) 0.006(7) -0.012(7)
C21 0.034(9) 0.025(8) 0.027(8) -0.008(6) 0.007(7) -0.012(6)
C22 0.020(7) 0.012(6) 0.018(7) -0.005(5) 0.002(5) -0.001(5)
C23 0.022(7) 0.013(7) 0.033(8) 0.004(6) 0.010(6) 0.016(5)
C24 0.016(7) 0.027(8) 0.028(8) 0.004(6) -0.005(6) 0.008(6)

loop_
_atom_type_symbol
_atom_type_description
_atom_type_scat_dispersion_real
_atom_type_scat_dispersion_imag
_atom_type_scat_source
C C 0.0033 0.0016 'International Tables Vol C Tables 4.2.6.8 and 6.1.1.4'
H H 0.0000 0.0000 'International Tables Vol C Tables 4.2.6.8 and 6.1.1.4'
Cl Cl 0.1484 0.1585 'International Tables Vol C Tables 4.2.6.8 and 6.1.1.4'
Mn Mn 0.3368 0.7283 'International Tables Vol C Tables 4.2.6.8 and 6.1.1.4'
N N 0.0061 0.0033 'International Tables Vol C Tables 4.2.6.8 and 6.1.1.4'

loop_
_geom_angle_atom_site_label_1
_geom_angle_atom_site_label_2
_geom_angle_atom_site_label_3
_geom_angle
_geom_angle_site_symmetry_1
_geom_angle_site_symmetry_3
_geom_angle_publ_flag
N3 Mn1 N1 122.4(4) 3_756 . ?
N3 Mn1 N5 108.8(5) 3_756 3_656 ?
N1 Mn1 N5 128.8(4) . 3_656 ?
N3 Mn1 Cl1 90.3(3) 3_756 . ?
N1 Mn1 Cl1 91.2(3) . . ?
N5 Mn1 Cl1 89.9(3) 3_656 . ?
N3 Mn1 Cl2 91.3(3) 3_756 . ?
N1 Mn1 Cl2 87.4(3) . . ?
N5 Mn1 Cl2 90.1(3) 3_656 . ?
Cl1 Mn1 Cl2 178.31(15) . . ?
C1 N1 C2 103.9(11) . . ?
C1 N1 Mn1 128.2(9) . . ?
C2 N1 Mn1 127.9(9) . . ?
N2 C1 N1 113.0(11) . . ?
C1 N2 C3 107.4(11) . . ?
C1 N2 C4 128.8(10) . . ?
C3 N2 C4 123.8(12) . . ?
N1 C2 C3 111.2(12) . . ?
C11 N3 C12 104.6(12) . . ?
C11 N3 Mn1 129.8(9) . 3_756 ?
C12 N3 Mn1 125.6(10) . 3_756 ?
C2 C3 N2 104.5(13) . . ?
C11 N4 C13 108.5(12) . . ?
C11 N4 C10 126.7(12) . . ?
C13 N4 C10 124.4(12) . . ?
N2 C4 C5 109.3(11) . . ?
C19 N5 C20 106.8(11) . . ?
C19 N5 Mn1 130.1(9) . 3_656 ?
C20 N5 Mn1 122.4(9) . 3_656 ?
C22 C5 C6 120.8(12) . . ?
C22 C5 C4 120.5(12) . . ?
C6 C5 C4 118.6(12) . . ?
C19 N6 C21 106.1(11) . . ?
C19 N6 C18 126.3(11) . . ?
C21 N6 C18 125.9(11) . . ?
C9 C6 C5 118.3(12) . . ?
C9 C6 C7 122.2(13) . . ?
C5 C6 C7 119.5(13) . . ?
C6 C7 C8 112.6(13) . . ?
C14 C9 C6 119.8(12) . . ?
C14 C9 C10 123.5(12) . . ?
C6 C9 C10 116.6(13) . . ?
N4 C10 C9 112.4(12) . . ?
N4 C11 N3 111.5(13) . . ?
C13 C12 N3 111.1(13) . . ?
C12 C13 N4 104.2(13) . . ?
C17 C14 C9 122.0(13) . . ?
C17 C14 C15 120.1(12) . . ?
C9 C14 C15 117.8(12) . . ?
C16 C15 C14 109.4(11) . . ?
C14 C17 C22 118.9(12) . . ?
C14 C17 C18 122.0(13) . . ?
C22 C17 C18 119.0(13) . . ?
N6 C18 C17 111.5(11) . . ?
N5 C19 N6 111.7(11) . . ?
C21 C20 N5 109.1(13) . . ?
C20 C21 N6 106.3(12) . . ?
C5 C22 C17 120.2(12) . . ?
C5 C22 C23 119.7(12) . . ?
C17 C22 C23 120.1(12) . . ?
C22 C23 C24 113.4(10) . . ?

loop_
_geom_bond_atom_site_label_1
_geom_bond_atom_site_label_2
_geom_bond_distance
_geom_bond_site_symmetry_2
_geom_bond_publ_flag
Mn1 N3 2.183(12) 3_756 ?
Mn1 N1 2.226(11) . ?
Mn1 N5 2.231(11) 3_656 ?
Mn1 Cl1 2.460(4) . ?
Mn1 Cl2 2.501(4) . ?
N1 C1 1.343(17) . ?
N1 C2 1.359(18) . ?
C1 N2 1.314(17) . ?
N2 C3 1.390(16) . ?
N2 C4 1.496(16) . ?
C2 C3 1.38(2) . ?
N3 C11 1.333(18) . ?
N3 C12 1.380(17) . ?
N3 Mn1 2.183(12) 3_756 ?
N4 C11 1.325(18) . ?
N4 C13 1.391(18) . ?
N4 C10 1.464(18) . ?
C4 C5 1.533(18) . ?
N5 C19 1.313(17) . ?
N5 C20 1.385(18) . ?
N5 Mn1 2.231(11) 3_656 ?
C5 C22 1.400(18) . ?
C5 C6 1.427(19) . ?
N6 C19 1.349(16) . ?
N6 C21 1.413(17) . ?
N6 C18 1.489(17) . ?
C6 C9 1.423(19) . ?
C6 C7 1.484(18) . ?
C7 C8 1.53(2) . ?
C9 C14 1.402(19) . ?
C9 C10 1.519(19) . ?
C12 C13 1.36(2) . ?
C14 C17 1.39(2) . ?
C14 C15 1.552(18) . ?
C15 C16 1.523(18) . ?
C17 C22 1.420(19) . ?
C17 C18 1.522(19) . ?
C20 C21 1.35(2) . ?
C22 C23 1.535(18) . ?
C23 C24 1.54(2) . ?
